data_3000046
loop_
_publ_author_name
'Stephanie Hurst'

_publ_section_title
;
 
;
_journal_name_full 'To be published in Tetrahedron Letters'
_chemical_formula_sum 'C43 H44 B2 Cl2 F8 P2'
_symmetry_space_group_name_Hall 'C 2c -2'
_symmetry_space_group_name_H-M 'C m c 21'
_cell_angle_alpha 90
_cell_angle_beta 90
_cell_angle_gamma 90
_cell_length_a 22.860(2)
_cell_length_b 11.7003(8)
_cell_length_c 15.6988(11)
_cell_measurement_temperature 150
_cell_volume 4198.9(6)
_diffrn_ambient_temperature 150
_diffrn_radiation_probe x-ray
_diffrn_radiation_type MoK\a
_diffrn_radiation_wavelength 0.71073
_refine_ls_goodness_of_fit_ref 1.037
_refine_ls_R_factor_all 0.0326
_refine_ls_R_factor_gt 0.0298
_refine_ls_wR_factor_gt 0.0735
_refine_ls_wR_factor_ref 0.0748
_cod_database_code 3000046
_cod_hold_until_date 2015-10-11

loop_
_atom_site_label
_atom_site_fract_x
_atom_site_fract_y
_atom_site_fract_z
? ? ? ?
